data_4036179
loop_
_publ_author_name
'Kumari, A. Leela Siva'
'Swamy, K. C. Kumara'

_publ_section_title
;
 Divergence in the reactivity between amine- and phosphine-catalyzed
 cycloaddition reactions of allenoates with enynals: one-pot
 gold-catalyzed synthesis of trisubstituted benzofurans from the [3 + 2]
 cycloadduct via 1,2-alkyl migration and dehydrogenation.
;
_journal_issue 8
_journal_name_full 'The Journal of organic chemistry'
_journal_page_first 4084
_journal_page_last 4096
_journal_paper_doi 10.1021/acs.joc.5b00415
_journal_volume 80
_journal_year 2015
_chemical_formula_sum 'C23 H20 O3'
_chemical_formula_weight 344.39
_space_group_IT_number 14
_space_group_name_Hall '-P 2yn'
_space_group_name_H-M_alt 'P 1 21/n 1'
_symmetry_cell_setting monoclinic
_symmetry_space_group_name_H-M 'P 1 21/n 1'
_atom_sites_solution_hydrogens geom
_atom_sites_solution_primary direct
_atom_sites_solution_secondary difmap
_audit_creation_method SHELXL-97
_cell_angle_alpha 90.00
_cell_angle_beta 104.297(11)
_cell_angle_gamma 90.00
_cell_formula_units_Z 4
_cell_length_a 11.8106(11)
_cell_length_b 8.1876(9)
_cell_length_c 19.816(3)
_cell_measurement_reflns_used 1438
_cell_measurement_temperature 293(2)
_cell_measurement_theta_max 24.9280
_cell_measurement_theta_min 3.0640
_cell_volume 1856.9(4)
_computing_cell_refinement 'CrysAlisPro, Oxford Diffraction Ltd.'
_computing_data_collection 'CrysAlisPro, Oxford Diffraction Ltd.'
_computing_data_reduction 'CrysAlisPro, Oxford Diffraction Ltd.'
_computing_structure_refinement 'SHELXL-97 (Sheldrick, 1997)'
_computing_structure_solution 'SHELXS-97 (Sheldrick, 1990)'
_diffrn_ambient_temperature 293(2)
_diffrn_measured_fraction_theta_full 0.999
_diffrn_measured_fraction_theta_max 0.999
_diffrn_measurement_device_type 'Xcalibur, Eos, Gemini'
_diffrn_measurement_method '\w scans'
_diffrn_radiation_monochromator graphite
_diffrn_radiation_source 'fine-focus sealed tube'
_diffrn_radiation_type MoK\a
_diffrn_radiation_wavelength 0.71073
_diffrn_reflns_av_R_equivalents 0.0298
_diffrn_reflns_av_sigmaI/netI 0.0449
_diffrn_reflns_limit_h_max 14
_diffrn_reflns_limit_h_min -14
_diffrn_reflns_limit_k_max 9
_diffrn_reflns_limit_k_min -9
_diffrn_reflns_limit_l_max 23
_diffrn_reflns_limit_l_min -19
_diffrn_reflns_number 6988
_diffrn_reflns_theta_full 25.00
_diffrn_reflns_theta_max 25.00
_diffrn_reflns_theta_min 3.06
_diffrn_standards_decay_% none
_diffrn_standards_interval_count 'not applicable'
_diffrn_standards_interval_time 'not applicable'
_diffrn_standards_number 'not applicable'
_exptl_absorpt_coefficient_mu 0.081
_exptl_absorpt_correction_T_max 1.00000
_exptl_absorpt_correction_T_min 0.86268
_exptl_absorpt_correction_type multi-scan
_exptl_absorpt_process_details 'CrysAlisPro, Oxford Diffraction Ltd.'
_exptl_crystal_colour colourless
_exptl_crystal_density_diffrn 1.232
_exptl_crystal_density_method 'not measured'
_exptl_crystal_description blocks
_exptl_crystal_F_000 728
_exptl_crystal_size_max 0.28
_exptl_crystal_size_mid 0.18
_exptl_crystal_size_min 0.14
_refine_diff_density_max 0.282
_refine_diff_density_min -0.172
_refine_diff_density_rms 0.034
_refine_ls_extinction_method none
_refine_ls_goodness_of_fit_ref 0.963
_refine_ls_hydrogen_treatment mixed
_refine_ls_matrix_type full
_refine_ls_number_parameters 240
_refine_ls_number_reflns 3263
_refine_ls_number_restraints 0
_refine_ls_restrained_S_all 0.963
_refine_ls_R_factor_all 0.1013
_refine_ls_R_factor_gt 0.0599
_refine_ls_shift/su_max 0.000
_refine_ls_shift/su_mean 0.000
_refine_ls_structure_factor_coef Fsqd
_refine_ls_weighting_details 'calc w=1/[\s^2^(Fo^2^)+(0.0923P)^2^+0.3833P] where P=(Fo^2^+2Fc^2^)/3'
_refine_ls_weighting_scheme calc
_refine_ls_wR_factor_gt 0.1565
_refine_ls_wR_factor_ref 0.1865
_reflns_number_gt 1986
_reflns_number_total 3263
_reflns_threshold_expression >2sigma(I)
_cod_data_source_file jo5b00415_si_002.cif
_cod_data_source_block compd-15aa
_cod_database_code 4036179

loop_
_symmetry_equiv_pos_as_xyz
'x, y, z'
'-x+1/2, y+1/2, -z+1/2'
'-x, -y, -z'
'x-1/2, -y-1/2, z-1/2'

loop_
_atom_site_label
_atom_site_type_symbol
_atom_site_fract_x
_atom_site_fract_y
_atom_site_fract_z
_atom_site_U_iso_or_equiv
_atom_site_adp_type
_atom_site_occupancy
_atom_site_symmetry_multiplicity
_atom_site_calc_flag
_atom_site_refinement_flags
C8 C 0.0403(2) 1.2020(3) 0.08866(13) 0.0520(6) Uani 1 1 d .
C14 C 0.12549(19) 0.9088(3) 0.16032(13) 0.0514(6) Uani 1 1 d .
C7 C -0.0600(2) 1.2238(3) 0.08298(13) 0.0525(6) Uani 1 1 d .
C13 C 0.2132(2) 1.0403(3) 0.15609(14) 0.0504(6) Uani 1 1 d .
C6 C -0.1823(2) 1.2436(3) 0.07591(13) 0.0517(6) Uani 1 1 d .
C9 C 0.16606(19) 1.1760(3) 0.10054(13) 0.0490(6) Uani 1 1 d .
O2 O 0.38706(19) 0.8110(3) 0.22816(13) 0.0965(8) Uani 1 1 d .
O3 O 0.48682(17) 0.8306(3) 0.14824(15) 0.1093(9) Uani 1 1 d .
C12 C 0.3142(2) 0.9773(3) 0.13107(15) 0.0556(7) Uani 1 1 d .
C10 C 0.2069(2) 1.1253(3) 0.03636(13) 0.0610(7) Uani 1 1 d .
H10A H 0.1470 1.0640 0.0040 0.073 Uiso 1 1 calc R
H10B H 0.2288 1.2195 0.0127 0.073 Uiso 1 1 calc R
C1 C -0.2453(2) 1.3559(3) 0.03044(15) 0.0678(8) Uani 1 1 d .
H1 H -0.2075 1.4227 0.0049 0.081 Uiso 1 1 calc R
C11 C 0.3105(2) 1.0209(3) 0.06697(15) 0.0616(7) Uani 1 1 d .
H11 H 0.3659 0.9902 0.0432 0.074 Uiso 1 1 calc R
C19 C 0.0766(2) 0.9032(3) 0.21534(15) 0.0661(8) Uani 1 1 d .
H19 H 0.0956 0.9822 0.2500 0.079 Uiso 1 1 calc R
C5 C -0.2397(2) 1.1462(4) 0.11314(17) 0.0751(9) Uani 1 1 d .
H5 H -0.1986 1.0679 0.1435 0.090 Uiso 1 1 calc R
C21 C 0.3978(2) 0.8661(4) 0.17478(17) 0.0688(8) Uani 1 1 d .
C2 C -0.3635(2) 1.3703(4) 0.0223(2) 0.0876(10) Uani 1 1 d .
H2 H -0.4059 1.4451 -0.0094 0.105 Uiso 1 1 calc R
C4 C -0.3578(3) 1.1643(4) 0.1056(2) 0.0897(11) Uani 1 1 d .
H4 H -0.3959 1.0997 0.1317 0.108 Uiso 1 1 calc R
C15 C 0.0952(3) 0.7914(3) 0.10965(16) 0.0733(8) Uani 1 1 d .
H15 H 0.1278 0.7938 0.0715 0.088 Uiso 1 1 calc R
C17 C -0.0294(3) 0.6646(4) 0.1695(2) 0.0913(11) Uani 1 1 d .
H17 H -0.0810 0.5809 0.1730 0.110 Uiso 1 1 calc R
C16 C 0.0177(3) 0.6715(4) 0.1147(2) 0.0848(10) Uani 1 1 d .
H16 H -0.0026 0.5934 0.0797 0.102 Uiso 1 1 calc R
C18 C -0.0017(3) 0.7806(5) 0.2202(2) 0.0884(10) Uani 1 1 d .
H18 H -0.0352 0.7774 0.2579 0.106 Uiso 1 1 calc R
C3 C -0.4191(3) 1.2754(4) 0.0605(2) 0.0940(11) Uani 1 1 d .
H3 H -0.4991 1.2868 0.0556 0.113 Uiso 1 1 calc R
O1 O 0.29667(19) 1.4034(3) 0.10892(11) 0.0853(7) Uani 1 1 d .
C20 C 0.2257(2) 1.3322(3) 0.13090(14) 0.0595(7) Uani 1 1 d .
H20 H 0.2054 1.3758 0.1696 0.071 Uiso 1 1 calc R
C22 C 0.5692(4) 0.7099(7) 0.1860(3) 0.193(3) Uani 1 1 d .
H22A H 0.5875 0.7366 0.2352 0.232 Uiso 1 1 calc R
H22B H 0.5314 0.6038 0.1802 0.232 Uiso 1 1 calc R
C23 C 0.6622(5) 0.6996(9) 0.1673(5) 0.250(4) Uani 1 1 d .
H23A H 0.6459 0.7064 0.1175 0.375 Uiso 1 1 calc R
H23B H 0.6993 0.5971 0.1825 0.375 Uiso 1 1 calc R
H23C H 0.7132 0.7875 0.1876 0.375 Uiso 1 1 calc R
H13 H 0.2389(18) 1.096(3) 0.2016(12) 0.049(6) Uiso 1 1 d .

loop_
_atom_site_aniso_label
_atom_site_aniso_U_11
_atom_site_aniso_U_22
_atom_site_aniso_U_33
_atom_site_aniso_U_23
_atom_site_aniso_U_13
_atom_site_aniso_U_12
C8 0.0529(16) 0.0455(14) 0.0552(16) 0.0039(11) 0.0089(12) 0.0026(12)
C14 0.0422(13) 0.0492(14) 0.0629(16) 0.0069(12) 0.0134(12) 0.0048(11)
C7 0.0509(15) 0.0506(15) 0.0547(15) 0.0016(12) 0.0107(12) 0.0013(12)
C13 0.0434(13) 0.0534(15) 0.0530(16) 0.0018(13) 0.0097(11) 0.0001(12)
C6 0.0452(13) 0.0525(14) 0.0578(15) -0.0034(13) 0.0135(12) 0.0028(12)
C9 0.0406(12) 0.0504(14) 0.0551(15) 0.0046(12) 0.0104(11) 0.0025(11)
O2 0.0850(15) 0.1083(18) 0.0994(18) 0.0424(15) 0.0289(13) 0.0353(13)
O3 0.0607(13) 0.1195(19) 0.159(2) 0.0629(17) 0.0493(14) 0.0396(13)
C12 0.0417(13) 0.0560(15) 0.0690(18) 0.0073(13) 0.0136(12) 0.0021(12)
C10 0.0567(15) 0.0671(17) 0.0593(17) 0.0054(14) 0.0143(13) 0.0049(14)
C1 0.0558(16) 0.0610(17) 0.087(2) 0.0125(15) 0.0192(15) 0.0097(14)
C11 0.0509(15) 0.0644(17) 0.074(2) 0.0012(15) 0.0240(13) 0.0047(13)
C19 0.0649(17) 0.0648(17) 0.0723(19) 0.0039(15) 0.0240(15) 0.0008(15)
C5 0.0643(18) 0.078(2) 0.085(2) 0.0208(17) 0.0226(16) 0.0082(16)
C21 0.0509(16) 0.0707(19) 0.088(2) 0.0195(17) 0.0237(15) 0.0076(14)
C2 0.0531(17) 0.081(2) 0.129(3) 0.025(2) 0.0224(18) 0.0206(16)
C4 0.069(2) 0.094(2) 0.119(3) 0.018(2) 0.048(2) -0.0040(19)
C15 0.0736(19) 0.0694(19) 0.081(2) -0.0108(16) 0.0269(16) -0.0121(16)
C17 0.073(2) 0.066(2) 0.139(3) 0.017(2) 0.033(2) -0.0112(18)
C16 0.075(2) 0.068(2) 0.111(3) -0.0088(19) 0.022(2) -0.0157(17)
C18 0.085(2) 0.090(2) 0.103(3) 0.020(2) 0.049(2) -0.005(2)
C3 0.0539(18) 0.092(2) 0.140(3) 0.014(2) 0.033(2) 0.0147(19)
O1 0.0891(15) 0.0799(14) 0.0888(16) 0.0114(12) 0.0257(12) -0.0264(12)
C20 0.0522(15) 0.0601(16) 0.0647(18) 0.0067(14) 0.0115(13) -0.0014(13)
C22 0.108(3) 0.228(6) 0.273(7) 0.161(6) 0.102(4) 0.111(4)
C23 0.118(4) 0.232(8) 0.410(12) 0.117(8) 0.083(6) 0.085(5)

loop_
_atom_type_symbol
_atom_type_description
_atom_type_scat_dispersion_real
_atom_type_scat_dispersion_imag
_atom_type_scat_source
C C 0.0033 0.0016 'International Tables Vol C Tables 4.2.6.8 and 6.1.1.4'
H H 0.0000 0.0000 'International Tables Vol C Tables 4.2.6.8 and 6.1.1.4'
O O 0.0106 0.0060 'International Tables Vol C Tables 4.2.6.8 and 6.1.1.4'

loop_
_geom_angle_atom_site_label_1
_geom_angle_atom_site_label_2
_geom_angle_atom_site_label_3
_geom_angle
C7 C8 C9 176.3(3)
C19 C14 C15 118.7(2)
C19 C14 C13 120.2(2)
C15 C14 C13 121.1(2)
C8 C7 C6 177.8(3)
C12 C13 C14 112.8(2)
C12 C13 C9 100.7(2)
C14 C13 C9 114.51(19)
C12 C13 H13 111.8(13)
C14 C13 H13 109.7(13)
C9 C13 H13 106.9(13)
C5 C6 C1 118.8(2)
C5 C6 C7 120.3(2)
C1 C6 C7 120.9(2)
C8 C9 C20 107.2(2)
C8 C9 C10 115.1(2)
C20 C9 C10 110.5(2)
C8 C9 C13 112.79(19)
C20 C9 C13 105.69(19)
C10 C9 C13 105.20(19)
C21 O3 C22 116.2(3)
C11 C12 C21 127.0(3)
C11 C12 C13 112.9(2)
C21 C12 C13 119.8(2)
C11 C10 C9 102.3(2)
C11 C10 H10A 111.3
C9 C10 H10A 111.3
C11 C10 H10B 111.3
C9 C10 H10B 111.3
H10A C10 H10B 109.2
C2 C1 C6 120.4(3)
C2 C1 H1 119.8
C6 C1 H1 119.8
C12 C11 C10 112.2(2)
C12 C11 H11 123.9
C10 C11 H11 123.9
C14 C19 C18 120.3(3)
C14 C19 H19 119.8
C18 C19 H19 119.8
C4 C5 C6 120.1(3)
C4 C5 H5 119.9
C6 C5 H5 119.9
O2 C21 O3 123.0(3)
O2 C21 C12 124.1(3)
O3 C21 C12 112.9(3)
C3 C2 C1 120.2(3)
C3 C2 H2 119.9
C1 C2 H2 119.9
C3 C4 C5 120.5(3)
C3 C4 H4 119.7
C5 C4 H4 119.7
C16 C15 C14 120.6(3)
C16 C15 H15 119.7
C14 C15 H15 119.7
C16 C17 C18 119.7(3)
C16 C17 H17 120.1
C18 C17 H17 120.1
C17 C16 C15 120.8(3)
C17 C16 H16 119.6
C15 C16 H16 119.6
C17 C18 C19 119.9(3)
C17 C18 H18 120.0
C19 C18 H18 120.0
C4 C3 C2 119.9(3)
C4 C3 H3 120.1
C2 C3 H3 120.1
O1 C20 C9 124.8(3)
O1 C20 H20 117.6
C9 C20 H20 117.6
C23 C22 O3 114.8(5)
C23 C22 H22A 108.6
O3 C22 H22A 108.6
C23 C22 H22B 108.6
O3 C22 H22B 108.6
H22A C22 H22B 107.5
C22 C23 H23A 109.5
C22 C23 H23B 109.5
H23A C23 H23B 109.5
C22 C23 H23C 109.5
H23A C23 H23C 109.5
H23B C23 H23C 109.5

loop_
_geom_bond_atom_site_label_1
_geom_bond_atom_site_label_2
_geom_bond_distance
C8 C7 1.177(3)
C8 C9 1.460(3)
C14 C19 1.355(4)
C14 C15 1.372(4)
C14 C13 1.511(3)
C7 C6 1.425(3)
C13 C12 1.493(3)
C13 C9 1.566(3)
C13 H13 0.99(2)
C6 C5 1.374(4)
C6 C1 1.371(4)
C9 C20 1.511(3)
C9 C10 1.525(3)
O2 C21 1.185(3)
O3 C21 1.318(3)
O3 C22 1.457(4)
C12 C11 1.309(4)
C12 C21 1.460(4)
C10 C11 1.493(3)
C10 H10A 0.9700
C10 H10B 0.9700
C1 C2 1.371(4)
C1 H1 0.9300
C11 H11 0.9300
C19 C18 1.383(4)
C19 H19 0.9300
C5 C4 1.373(4)
C5 H5 0.9300
C2 C3 1.361(5)
C2 H2 0.9300
C4 C3 1.353(4)
C4 H4 0.9300
C15 C16 1.363(4)
C15 H15 0.9300
C17 C16 1.338(5)
C17 C18 1.362(5)
C17 H17 0.9300
C16 H16 0.9300
C18 H18 0.9300
C3 H3 0.9300
O1 C20 1.188(3)
C20 H20 0.9300
C22 C23 1.246(6)
C22 H22A 0.9700
C22 H22B 0.9700
C23 H23A 0.9600
C23 H23B 0.9600
C23 H23C 0.9600
